data_7716988
loop_
_publ_author_name
'Kozlova, Ksenia S.'
'Berezin, Alexey S.'
'Kuratieva, Natalia V.'
'Shestopalov, Michael A.'
'Ivanov, Anton A.'

_publ_section_title
;
 Octahedral molybdenum iodide clusters with pyrazole or pyrazolate
 ligands.
;
_journal_issue 38
_journal_name_full 'Dalton transactions (Cambridge, England : 2003)'
_journal_page_first 15959
_journal_page_last 15967
_journal_paper_doi 10.1039/d4dt01831a
_journal_volume 53
_journal_year 2024
_chemical_formula_moiety 'H12 I8 Mo6 O6, 4(N O3), 2(H2 O)'
_chemical_formula_sum 'H16 I8 Mo6 N4 O20'
_chemical_formula_weight 1983.01
_space_group_crystal_system triclinic
_space_group_IT_number 2
_space_group_name_Hall '-P 1'
_space_group_name_H-M_alt 'P -1'
_atom_sites_solution_primary direct
_atom_sites_solution_secondary difmap
_audit_creation_method SHELXL-2014/7
_audit_update_record
;
2024-06-19 deposited with the CCDC.	2024-09-05 downloaded from the CCDC.
;
_cell_angle_alpha 90.1550(10)
_cell_angle_beta 90.6780(10)
_cell_angle_gamma 117.1390(10)
_cell_formula_units_Z 2
_cell_length_a 10.5953(2)
_cell_length_b 10.7947(2)
_cell_length_c 15.9552(3)
_cell_measurement_reflns_used 8741
_cell_measurement_temperature 150(2)
_cell_measurement_theta_max 27.60
_cell_measurement_theta_min 2.46
_cell_volume 1623.75(5)
_computing_cell_refinement 'Bruker SAINT'
_computing_data_collection 'Bruker APEX2'
_computing_data_reduction 'Bruker SAINT'
_computing_molecular_graphics 'Bruker SHELXTL'
_computing_publication_material 'Bruker SHELXTL'
_computing_structure_refinement 'Bruker SHELXTL'
_computing_structure_solution 'Bruker SHELXTL'
_diffrn_ambient_temperature 150(2)
_diffrn_detector_area_resol_mean 25
_diffrn_measured_fraction_theta_full 0.993
_diffrn_measured_fraction_theta_max 0.987
_diffrn_measurement_device_type 'Bruker Nonius X8Apex CCD area-detector'
_diffrn_measurement_method '\f scans'
_diffrn_radiation_monochromator graphite
_diffrn_radiation_probe x-ray
_diffrn_radiation_type MoK\a
_diffrn_radiation_wavelength 0.71073
_diffrn_reflns_av_R_equivalents 0.0411
_diffrn_reflns_av_unetI/netI 0.0551
_diffrn_reflns_Laue_measured_fraction_full 0.993
_diffrn_reflns_Laue_measured_fraction_max 0.987
_diffrn_reflns_limit_h_max 13
_diffrn_reflns_limit_h_min -13
_diffrn_reflns_limit_k_max 14
_diffrn_reflns_limit_k_min -14
_diffrn_reflns_limit_l_max 20
_diffrn_reflns_limit_l_min -20
_diffrn_reflns_number 13976
_diffrn_reflns_point_group_measured_fraction_full 0.993
_diffrn_reflns_point_group_measured_fraction_max 0.987
_diffrn_reflns_theta_full 25.250
_diffrn_reflns_theta_max 27.604
_diffrn_reflns_theta_min 1.276
_diffrn_standards_decay_% 0
_diffrn_standards_number 0
_exptl_absorpt_coefficient_mu 9.925
_exptl_absorpt_correction_type multi-scan
_exptl_absorpt_process_details 'Bruker SADABS'
_exptl_crystal_colour orange
_exptl_crystal_density_diffrn 4.056
_exptl_crystal_description prism
_exptl_crystal_F_000 1760
_exptl_crystal_preparation Luminescent
_exptl_crystal_recrystallization_method 'Re-crystallisation from solvent: H2O'
_exptl_crystal_size_max 0.240
_exptl_crystal_size_mid 0.180
_exptl_crystal_size_min 0.160
_exptl_transmission_factor_max 0.746
_exptl_transmission_factor_min 0.447
_refine_diff_density_max 1.448
_refine_diff_density_min -1.745
_refine_diff_density_rms 0.291
_refine_ls_extinction_method none
_refine_ls_goodness_of_fit_ref 1.080
_refine_ls_hydrogen_treatment undef
_refine_ls_matrix_type full
_refine_ls_number_parameters 353
_refine_ls_number_reflns 7429
_refine_ls_number_restraints 15
_refine_ls_restrained_S_all 1.084
_refine_ls_R_factor_all 0.0369
_refine_ls_R_factor_gt 0.0333
_refine_ls_shift/su_max 0.001
_refine_ls_shift/su_mean 0.000
_refine_ls_structure_factor_coef Fsqd
_refine_ls_weighting_details 'w=1/[\s^2^(Fo^2^)+(0.0242P)^2^+2.7418P] where P=(Fo^2^+2Fc^2^)/3'
_refine_ls_weighting_scheme calc
_refine_ls_wR_factor_gt 0.0817
_refine_ls_wR_factor_ref 0.0836
_reflns_Friedel_coverage 0.000
_reflns_number_gt 6774
_reflns_number_total 7429
_reflns_threshold_expression >2\s(I)
_cod_data_source_file d4dt01831a2.cif
_cod_data_source_block juc1406
_cod_depositor_comments 'Adding full bibliography for 7716988--7716991.cif.'
_cod_database_code 7716988
_shelx_shelxl_version_number 2014/7
_shelx_space_group_comment
;
The symmetry employed for this shelxl refinement is uniquely defined
by the following loop, which should always be used as a source of
symmetry information in preference to the above space-group names.
They are only intended as comments.
;
_shelx_estimated_absorpt_t_min 0.199
_shelx_estimated_absorpt_t_max 0.300

loop_
_space_group_symop_operation_xyz
'x, y, z'
'-x, -y, -z'

loop_
_atom_site_label
_atom_site_type_symbol
_atom_site_fract_x
_atom_site_fract_y
_atom_site_fract_z
_atom_site_U_iso_or_equiv
_atom_site_adp_type
_atom_site_occupancy
_atom_site_site_symmetry_order
_atom_site_calc_flag
_atom_site_refinement_flags_posn
_atom_site_refinement_flags_adp
_atom_site_refinement_flags_occupancy
_atom_site_disorder_assembly
_atom_site_disorder_group
I11 I 0.02738(4) 0.59892(4) 0.20400(2) 0.01298(9) Uani 1 1 d . . . . .
I12 I -0.01583(4) 0.18021(4) -0.01271(2) 0.01278(9) Uani 1 1 d . . . . .
I13 I 0.28761(4) 0.73375(4) -0.10447(2) 0.01358(9) Uani 1 1 d . . . . .
I14 I 0.30049(4) 0.51037(4) 0.08677(2) 0.01357(9) Uani 1 1 d . . . . .
I21 I 0.78883(4) 0.20705(4) 0.38782(2) 0.01383(9) Uani 1 1 d . . . . .
I22 I 0.51900(4) 0.14561(4) 0.69235(2) 0.01503(9) Uani 1 1 d . . . . .
I23 I 0.20226(4) -0.03655(4) 0.39646(2) 0.01606(9) Uani 1 1 d . . . . .
I24 I 0.50928(4) 0.31599(4) 0.47650(2) 0.01372(9) Uani 1 1 d . . . . .
Mo11 Mo 0.15121(5) 0.65855(5) 0.04775(3) 0.00941(10) Uani 1 1 d . . . . .
Mo12 Mo 0.00592(5) 0.39463(5) 0.09138(3) 0.00948(11) Uani 1 1 d . . . . .
Mo13 Mo 0.13064(5) 0.45781(5) -0.05649(3) 0.00966(10) Uani 1 1 d . . . . .
Mo21 Mo 0.49616(5) 0.08212(5) 0.39677(3) 0.01006(11) Uani 1 1 d . . . . .
Mo22 Mo 0.64746(5) 0.16979(5) 0.53812(3) 0.01035(11) Uani 1 1 d . . . . .
Mo23 Mo 0.36724(5) 0.05201(5) 0.54222(3) 0.01049(11) Uani 1 1 d . . . . .
O1W O 0.6204(5) 0.4637(5) 0.2687(3) 0.0222(10) Uani 1 1 d . . . . .
O2W O 0.2976(4) 0.0606(4) 0.1568(3) 0.0195(9) Uani 1 1 d . . . . .
O11 O 0.3273(4) 0.8394(4) 0.1061(3) 0.0146(8) Uani 1 1 d . . . . .
O11N O 0.1800(5) 0.4272(5) 0.3211(3) 0.0291(12) Uani 1 1 d . . . . .
O12 O 0.0082(4) 0.2761(4) 0.1990(3) 0.0187(9) Uani 1 1 d . . . . .
O12N O 0.4094(5) 0.5125(5) 0.3370(3) 0.0317(12) Uani 1 1 d . . . . .
O13 O 0.2873(4) 0.4163(4) -0.1210(3) 0.0183(9) Uani 1 1 d . . . . .
O13N O 0.2873(5) 0.3104(6) 0.2772(4) 0.0405(15) Uani 1 1 d . . . . .
O21 O 0.4986(4) 0.1796(4) 0.2761(3) 0.0160(9) Uani 1 1 d . . . . .
O21N O 0.6871(5) 0.7979(6) -0.0141(3) 0.0335(12) Uani 1 1 d . . . . .
O22 O 0.8172(4) 0.3689(4) 0.5798(3) 0.0201(10) Uani 1 1 d . . . . .
O22N O 0.5770(4) 0.9123(5) 0.0293(3) 0.0238(10) Uani 1 1 d . . . . .
O23 O 0.2124(4) 0.1113(4) 0.5890(3) 0.0198(9) Uani 1 1 d . . . . .
O23N O 0.6313(5) 0.7878(5) 0.1159(3) 0.0288(11) Uani 1 1 d . . . . .
O31N O 1.0265(5) 1.0357(5) 0.1728(3) 0.0279(11) Uani 1 1 d . . . . .
O32N O 0.8579(6) 0.9875(6) 0.2589(4) 0.0405(14) Uani 1 1 d . . . . .
O33N O 0.9511(6) 0.8479(5) 0.2474(3) 0.0378(13) Uani 1 1 d D . . . .
O41N O 0.7487(13) 0.6273(18) 0.4057(8) 0.023(2) Uani 0.641(11) 1 d D . P A 1
O42N O 0.9226(10) 0.6978(11) 0.4968(6) 0.038(2) Uani 0.641(11) 1 d D . P A 1
O46N O 0.8493(18) 0.5284(18) 0.3749(11) 0.034(2) Uani 0.359(11) 1 d D . P A 2
O44N O 0.749(2) 0.639(4) 0.4325(16) 0.023(2) Uani 0.359(11) 1 d D . P A 2
O45N O 0.9538(16) 0.657(2) 0.4796(12) 0.038(2) Uani 0.359(11) 1 d D . P A 2
O43N O 0.9076(10) 0.5508(9) 0.3986(7) 0.034(2) Uani 0.641(11) 1 d D U P A 1
N1N N 0.2942(6) 0.4156(6) 0.3120(3) 0.0224(12) Uani 1 1 d . . . . .
N2N N 0.6319(5) 0.8331(5) 0.0446(3) 0.0177(11) Uani 1 1 d . . . . .
N3N N 0.9447(5) 0.9542(5) 0.2269(3) 0.0167(11) Uani 1 1 d D . . . .
N4N N 0.8574(5) 0.6216(6) 0.4327(4) 0.0264(13) Uani 1 1 d D . . . .

loop_
_atom_site_aniso_label
_atom_site_aniso_U_11
_atom_site_aniso_U_22
_atom_site_aniso_U_33
_atom_site_aniso_U_23
_atom_site_aniso_U_13
_atom_site_aniso_U_12
I11 0.01941(18) 0.01162(18) 0.00975(18) -0.00223(14) -0.00062(14) 0.00872(15)
I12 0.01801(18) 0.00799(17) 0.01464(19) -0.00166(14) -0.00138(14) 0.00796(15)
I13 0.01479(17) 0.01054(18) 0.01407(19) 0.00125(14) 0.00295(14) 0.00455(15)
I14 0.01482(17) 0.01252(18) 0.01546(19) -0.00112(14) -0.00253(14) 0.00813(15)
I21 0.01500(17) 0.01269(18) 0.01324(19) 0.00203(14) 0.00393(14) 0.00575(15)
I22 0.02228(19) 0.01387(19) 0.00949(18) -0.00219(14) 0.00137(14) 0.00870(16)
I23 0.01553(18) 0.0180(2) 0.0156(2) 0.00140(15) -0.00212(14) 0.00854(16)
I24 0.01995(19) 0.01012(18) 0.01355(19) 0.00124(14) 0.00210(14) 0.00894(15)
Mo11 0.0123(2) 0.0066(2) 0.0099(2) -0.00111(18) -0.00058(18) 0.00482(19)
Mo12 0.0130(2) 0.0067(2) 0.0096(2) -0.00037(18) -0.00006(18) 0.00528(19)
Mo13 0.0129(2) 0.0077(2) 0.0101(2) -0.00089(18) 0.00036(18) 0.00624(19)
Mo21 0.0142(2) 0.0093(2) 0.0079(2) 0.00079(18) 0.00061(18) 0.0064(2)
Mo22 0.0135(2) 0.0088(2) 0.0092(2) -0.00059(18) 0.00037(18) 0.0054(2)
Mo23 0.0138(2) 0.0099(2) 0.0095(2) 0.00044(18) 0.00180(18) 0.0069(2)
O1W 0.029(2) 0.023(2) 0.014(2) 0.0025(18) 0.0033(18) 0.010(2)
O2W 0.023(2) 0.019(2) 0.019(2) -0.0034(18) -0.0048(18) 0.0118(19)
O11 0.0138(18) 0.010(2) 0.018(2) -0.0025(16) -0.0019(16) 0.0031(16)
O11N 0.034(3) 0.031(3) 0.032(3) -0.017(2) -0.014(2) 0.024(2)
O12 0.025(2) 0.014(2) 0.015(2) 0.0050(17) 0.0001(17) 0.0079(18)
O12N 0.035(3) 0.023(3) 0.039(3) -0.013(2) -0.012(2) 0.014(2)
O13 0.021(2) 0.020(2) 0.019(2) 0.0016(18) 0.0075(17) 0.0142(19)
O13N 0.037(3) 0.034(3) 0.061(4) -0.027(3) -0.019(3) 0.026(2)
O21 0.024(2) 0.018(2) 0.009(2) 0.0004(17) 0.0012(16) 0.0119(18)
O21N 0.040(3) 0.044(3) 0.034(3) 0.006(2) 0.011(2) 0.034(3)
O22 0.0153(19) 0.016(2) 0.026(3) -0.0068(19) 0.0005(17) 0.0045(18)
O22N 0.025(2) 0.018(2) 0.035(3) 0.009(2) -0.001(2) 0.015(2)
O23 0.021(2) 0.019(2) 0.025(2) 0.0025(19) 0.0084(18) 0.0133(19)
O23N 0.044(3) 0.027(3) 0.023(3) 0.005(2) 0.002(2) 0.023(2)
O31N 0.031(2) 0.034(3) 0.022(3) 0.008(2) 0.012(2) 0.016(2)
O32N 0.053(3) 0.046(3) 0.041(3) 0.016(3) 0.021(3) 0.038(3)
O33N 0.066(4) 0.025(3) 0.038(3) 0.002(2) 0.003(3) 0.034(3)
O41N 0.022(2) 0.020(4) 0.029(9) -0.014(6) -0.003(5) 0.011(2)
O42N 0.035(5) 0.046(6) 0.038(5) -0.015(4) -0.015(4) 0.022(4)
O46N 0.028(5) 0.038(4) 0.046(5) 0.004(3) 0.013(4) 0.025(4)
O44N 0.022(2) 0.020(4) 0.029(9) -0.014(6) -0.003(5) 0.011(2)
O45N 0.035(5) 0.046(6) 0.038(5) -0.015(4) -0.015(4) 0.022(4)
O43N 0.028(5) 0.038(4) 0.046(5) 0.004(3) 0.013(4) 0.025(4)
N1N 0.032(3) 0.023(3) 0.017(3) -0.004(2) -0.003(2) 0.017(3)
N2N 0.015(2) 0.013(3) 0.022(3) 0.004(2) 0.000(2) 0.004(2)
N3N 0.020(2) 0.014(3) 0.018(3) -0.001(2) -0.001(2) 0.009(2)
N4N 0.018(3) 0.028(3) 0.032(3) 0.011(3) 0.005(2) 0.009(2)

loop_
_atom_type_symbol
_atom_type_description
_atom_type_scat_dispersion_real
_atom_type_scat_dispersion_imag
_atom_type_scat_source
H H 0.0000 0.0000 'International Tables Vol C Tables 4.2.6.8 and 6.1.1.4'
N N 0.0061 0.0033 'International Tables Vol C Tables 4.2.6.8 and 6.1.1.4'
O O 0.0106 0.0060 'International Tables Vol C Tables 4.2.6.8 and 6.1.1.4'
Mo Mo -1.6832 0.6857 'International Tables Vol C Tables 4.2.6.8 and 6.1.1.4'
I I -0.4742 1.8119 'International Tables Vol C Tables 4.2.6.8 and 6.1.1.4'

loop_
_geom_angle_atom_site_label_1
_geom_angle_atom_site_label_2
_geom_angle_atom_site_label_3
_geom_angle
_geom_angle_site_symmetry_1
_geom_angle_site_symmetry_3
_geom_angle_publ_flag
Mo12 I11 Mo11 57.130(15) . . ?
Mo12 I11 Mo13 57.201(15) . 2_565 ?
Mo11 I11 Mo13 57.509(15) . 2_565 ?
Mo12 I12 Mo11 57.395(15) . 2_565 ?
Mo12 I12 Mo13 57.269(15) . . ?
Mo11 I12 Mo13 57.538(15) 2_565 . ?
Mo11 I13 Mo12 57.239(15) . 2_565 ?
Mo11 I13 Mo13 57.131(15) . . ?
Mo12 I13 Mo13 56.933(15) 2_565 . ?
Mo11 I14 Mo13 56.992(15) . . ?
Mo11 I14 Mo12 56.781(15) . . ?
Mo13 I14 Mo12 56.900(15) . . ?
Mo23 I21 Mo21 57.271(15) 2_656 . ?
Mo23 I21 Mo22 57.239(15) 2_656 . ?
Mo21 I21 Mo22 57.364(15) . . ?
Mo21 I22 Mo22 57.161(15) 2_656 . ?
Mo21 I22 Mo23 56.926(15) 2_656 . ?
Mo22 I22 Mo23 56.746(15) . . ?
Mo21 I23 Mo23 56.996(15) . . ?
Mo21 I23 Mo22 57.142(15) . 2_656 ?
Mo23 I23 Mo22 56.919(15) . 2_656 ?
Mo23 I24 Mo21 57.298(16) . . ?
Mo23 I24 Mo22 57.116(15) . . ?
Mo21 I24 Mo22 57.354(15) . . ?
O11 Mo11 Mo12 133.49(11) . . ?
O11 Mo11 Mo13 134.82(10) . . ?
Mo12 Mo11 Mo13 60.044(17) . . ?
O11 Mo11 Mo12 136.87(11) . 2_565 ?
Mo12 Mo11 Mo12 89.64(2) . 2_565 ?
Mo13 Mo11 Mo12 59.870(17) . 2_565 ?
O11 Mo11 Mo13 135.15(10) . 2_565 ?
Mo12 Mo11 Mo13 59.878(17) . 2_565 ?
Mo13 Mo11 Mo13 89.991(19) . 2_565 ?
Mo12 Mo11 Mo13 59.786(17) 2_565 2_565 ?
O11 Mo11 I12 89.78(11) . 2_565 ?
Mo12 Mo11 I12 121.13(2) . 2_565 ?
Mo13 Mo11 I12 121.12(2) . 2_565 ?
Mo12 Mo11 I12 61.264(16) 2_565 2_565 ?
Mo13 Mo11 I12 61.255(16) 2_565 2_565 ?
O11 Mo11 I11 87.34(11) . . ?
Mo12 Mo11 I11 61.397(16) . . ?
Mo13 Mo11 I11 121.43(2) . . ?
Mo12 Mo11 I11 121.08(2) 2_565 . ?
Mo13 Mo11 I11 61.298(16) 2_565 . ?
I12 Mo11 I11 89.934(16) 2_565 . ?
O11 Mo11 I13 89.15(11) . . ?
Mo12 Mo11 I13 121.74(2) . . ?
Mo13 Mo11 I13 61.700(16) . . ?
Mo12 Mo11 I13 61.555(16) 2_565 . ?
Mo13 Mo11 I13 121.32(2) 2_565 . ?
I12 Mo11 I13 89.531(18) 2_565 . ?
I11 Mo11 I13 176.45(2) . . ?
O11 Mo11 I14 86.89(11) . . ?
Mo12 Mo11 I14 61.671(16) . . ?
Mo13 Mo11 I14 61.540(16) . . ?
Mo12 Mo11 I14 121.40(2) 2_565 . ?
Mo13 Mo11 I14 121.54(2) 2_565 . ?
I12 Mo11 I14 176.66(2) 2_565 . ?
I11 Mo11 I14 90.087(18) . . ?
I13 Mo11 I14 90.243(17) . . ?
O12 Mo12 Mo11 134.41(11) . . ?
O12 Mo12 Mo13 132.76(11) . 2_565 ?
Mo11 Mo12 Mo13 60.405(17) . 2_565 ?
O12 Mo12 Mo13 136.89(11) . . ?
Mo11 Mo12 Mo13 60.135(17) . . ?
Mo13 Mo12 Mo13 90.35(2) 2_565 . ?
O12 Mo12 Mo11 135.16(11) . 2_565 ?
Mo11 Mo12 Mo11 90.36(2) . 2_565 ?
Mo13 Mo12 Mo11 60.023(17) 2_565 2_565 ?
Mo13 Mo12 Mo11 60.249(17) . 2_565 ?
O12 Mo12 I12 89.94(11) . . ?
Mo11 Mo12 I12 121.55(2) . . ?
Mo13 Mo12 I12 121.35(2) 2_565 . ?
Mo13 Mo12 I12 61.428(16) . . ?
Mo11 Mo12 I12 61.341(16) 2_565 . ?
O12 Mo12 I11 86.46(11) . . ?
Mo11 Mo12 I11 61.472(16) . . ?
Mo13 Mo12 I11 61.490(16) 2_565 . ?
Mo13 Mo12 I11 121.60(2) . . ?
Mo11 Mo12 I11 121.50(2) 2_565 . ?
I12 Mo12 I11 176.39(2) . . ?
O12 Mo12 I13 86.85(11) . 2_565 ?
Mo11 Mo12 I13 122.02(2) . 2_565 ?
Mo13 Mo12 I13 61.625(16) 2_565 2_565 ?
Mo13 Mo12 I13 121.43(2) . 2_565 ?
Mo11 Mo12 I13 61.207(16) 2_565 2_565 ?
I12 Mo12 I13 89.386(16) . 2_565 ?
I11 Mo12 I13 90.333(16) . 2_565 ?
O12 Mo12 I14 89.16(11) . . ?
Mo11 Mo12 I14 61.549(15) . . ?
Mo13 Mo12 I14 121.94(2) 2_565 . ?
Mo13 Mo12 I14 61.525(16) . . ?
Mo11 Mo12 I14 121.76(2) 2_565 . ?
I12 Mo12 I14 89.968(16) . . ?
I11 Mo12 I14 90.061(16) . . ?
I13 Mo12 I14 175.96(2) 2_565 . ?
O13 Mo13 Mo12 134.56(12) . 2_565 ?
O13 Mo13 Mo12 135.73(12) . . ?
Mo12 Mo13 Mo12 89.65(2) 2_565 . ?
O13 Mo13 Mo11 133.01(11) . . ?
Mo12 Mo13 Mo11 60.107(17) 2_565 . ?
Mo12 Mo13 Mo11 59.821(17) . . ?
O13 Mo13 Mo11 136.98(11) . 2_565 ?
Mo12 Mo13 Mo11 59.718(17) 2_565 2_565 ?
Mo12 Mo13 Mo11 59.963(17) . 2_565 ?
Mo11 Mo13 Mo11 90.010(19) . 2_565 ?
O13 Mo13 I12 90.39(12) . . ?
Mo12 Mo13 I12 120.92(2) 2_565 . ?
Mo12 Mo13 I12 61.303(16) . . ?
Mo11 Mo13 I12 121.11(2) . . ?
Mo11 Mo13 I12 61.207(16) 2_565 . ?
O13 Mo13 I11 89.41(12) . 2_565 ?
Mo12 Mo13 I11 61.311(16) 2_565 2_565 ?
Mo12 Mo13 I11 121.15(2) . 2_565 ?
Mo11 Mo13 I11 121.41(2) . 2_565 ?
Mo11 Mo13 I11 61.193(16) 2_565 2_565 ?
I12 Mo13 I11 89.852(17) . 2_565 ?
O13 Mo13 I13 86.77(12) . . ?
Mo12 Mo13 I13 61.442(16) 2_565 . ?
Mo12 Mo13 I13 120.98(2) . . ?
Mo11 Mo13 I13 61.169(16) . . ?
Mo11 Mo13 I13 121.15(2) 2_565 . ?
I12 Mo13 I13 177.16(2) . . ?
I11 Mo13 I13 90.136(18) 2_565 . ?
O13 Mo13 I14 87.17(12) . . ?
Mo12 Mo13 I14 121.57(2) 2_565 . ?
Mo12 Mo13 I14 61.575(16) . . ?
Mo11 Mo13 I14 61.468(16) . . ?
Mo11 Mo13 I14 121.52(2) 2_565 . ?
I12 Mo13 I14 89.927(18) . . ?
I11 Mo13 I14 176.58(2) 2_565 . ?
I13 Mo13 I14 89.915(17) . . ?
O21 Mo21 Mo23 133.76(10) . 2_656 ?
O21 Mo21 Mo23 136.64(10) . . ?
Mo23 Mo21 Mo23 89.58(2) 2_656 . ?
O21 Mo21 Mo22 136.01(11) . 2_656 ?
Mo23 Mo21 Mo22 59.770(17) 2_656 2_656 ?
Mo23 Mo21 Mo22 59.947(18) . 2_656 ?
O21 Mo21 Mo22 134.04(11) . . ?
Mo23 Mo21 Mo22 59.956(18) 2_656 . ?
Mo23 Mo21 Mo22 59.746(17) . . ?
Mo22 Mo21 Mo22 89.91(2) 2_656 . ?
O21 Mo21 I21 86.73(10) . . ?
Mo23 Mo21 I21 61.334(16) 2_656 . ?
Mo23 Mo21 I21 121.22(2) . . ?
Mo22 Mo21 I21 121.09(2) 2_656 . ?
Mo22 Mo21 I21 61.473(16) . . ?
O21 Mo21 I24 88.79(11) . . ?
Mo23 Mo21 I24 121.32(2) 2_656 . ?
Mo23 Mo21 I24 61.201(16) . . ?
Mo22 Mo21 I24 121.13(2) 2_656 . ?
Mo22 Mo21 I24 61.370(16) . . ?
I21 Mo21 I24 90.396(17) . . ?
O21 Mo21 I23 89.86(10) . . ?
Mo23 Mo21 I23 121.37(2) 2_656 . ?
Mo23 Mo21 I23 61.664(16) . . ?
Mo22 Mo21 I23 61.611(16) 2_656 . ?
Mo22 Mo21 I23 121.39(2) . . ?
I21 Mo21 I23 176.58(2) . . ?
I24 Mo21 I23 89.661(17) . . ?
O21 Mo21 I22 87.75(11) . 2_656 ?
Mo23 Mo21 I22 61.713(16) 2_656 2_656 ?
Mo23 Mo21 I22 121.46(2) . 2_656 ?
Mo22 Mo21 I22 61.519(16) 2_656 2_656 ?
Mo22 Mo21 I22 121.66(2) . 2_656 ?
I21 Mo21 I22 89.837(17) . 2_656 ?
I24 Mo21 I22 176.51(2) . 2_656 ?
I23 Mo21 I22 89.900(17) . 2_656 ?
O22 Mo22 Mo23 134.74(11) . . ?
O22 Mo22 Mo23 135.56(11) . 2_656 ?
Mo23 Mo22 Mo23 89.667(19) . 2_656 ?
O22 Mo22 Mo21 136.27(13) . 2_656 ?
Mo23 Mo22 Mo21 59.965(17) . 2_656 ?
Mo23 Mo22 Mo21 59.901(18) 2_656 2_656 ?
O22 Mo22 Mo21 133.64(13) . . ?
Mo23 Mo22 Mo21 59.989(17) . . ?
Mo23 Mo22 Mo21 59.860(17) 2_656 . ?
Mo21 Mo22 Mo21 90.09(2) 2_656 . ?
O22 Mo22 I24 87.32(12) . . ?
Mo23 Mo22 I24 61.244(16) . . ?
Mo23 Mo22 I24 121.13(2) 2_656 . ?
Mo21 Mo22 I24 121.20(2) 2_656 . ?
Mo21 Mo22 I24 61.276(16) . . ?
O22 Mo22 I21 87.93(12) . . ?
Mo23 Mo22 I21 121.15(2) . . ?
Mo23 Mo22 I21 61.195(16) 2_656 . ?
Mo21 Mo22 I21 121.08(2) 2_656 . ?
Mo21 Mo22 I21 61.163(16) . . ?
I24 Mo22 I21 90.174(18) . . ?
O22 Mo22 I22 88.86(12) . . ?
Mo23 Mo22 I22 61.705(16) . . ?
Mo23 Mo22 I22 121.21(2) 2_656 . ?
Mo21 Mo22 I22 61.323(16) 2_656 . ?
Mo21 Mo22 I22 121.68(2) . . ?
I24 Mo22 I22 90.128(17) . . ?
I21 Mo22 I22 176.76(2) . . ?
O22 Mo22 I23 89.56(12) . 2_656 ?
Mo23 Mo22 I23 121.20(2) . 2_656 ?
Mo23 Mo22 I23 61.520(16) 2_656 2_656 ?
Mo21 Mo22 I23 61.248(16) 2_656 2_656 ?
Mo21 Mo22 I23 121.37(2) . 2_656 ?
I24 Mo22 I23 176.88(2) . 2_656 ?
I21 Mo22 I23 89.924(17) . 2_656 ?
I22 Mo22 I23 89.598(18) . 2_656 ?
O23 Mo23 Mo22 135.29(12) . . ?
O23 Mo23 Mo21 135.50(12) . 2_656 ?
Mo22 Mo23 Mo21 60.266(17) . 2_656 ?
O23 Mo23 Mo21 134.08(12) . . ?
Mo22 Mo23 Mo21 60.265(17) . . ?
Mo21 Mo23 Mo21 90.42(2) 2_656 . ?
O23 Mo23 Mo22 134.36(12) . 2_656 ?
Mo22 Mo23 Mo22 90.333(19) . 2_656 ?
Mo21 Mo23 Mo22 60.183(18) 2_656 2_656 ?
Mo21 Mo23 Mo22 60.153(18) . 2_656 ?
O23 Mo23 I24 87.80(12) . . ?
Mo22 Mo23 I24 61.639(16) . . ?
Mo21 Mo23 I24 121.89(2) 2_656 . ?
Mo21 Mo23 I24 61.501(16) . . ?
Mo22 Mo23 I24 121.64(2) 2_656 . ?
O23 Mo23 I21 88.21(12) . 2_656 ?
Mo22 Mo23 I21 121.65(2) . 2_656 ?
Mo21 Mo23 I21 61.395(16) 2_656 2_656 ?
Mo21 Mo23 I21 121.71(2) . 2_656 ?
Mo22 Mo23 I21 61.567(17) 2_656 2_656 ?
I24 Mo23 I21 176.01(2) . 2_656 ?
O23 Mo23 I23 87.22(12) . . ?
Mo22 Mo23 I23 121.59(2) . . ?
Mo21 Mo23 I23 121.73(2) 2_656 . ?
Mo21 Mo23 I23 61.341(16) . . ?
Mo22 Mo23 I23 61.562(16) 2_656 . ?
I24 Mo23 I23 89.648(18) . . ?
I21 Mo23 I23 90.149(18) 2_656 . ?
O23 Mo23 I22 88.95(12) . . ?
Mo22 Mo23 I22 61.549(16) . . ?
Mo21 Mo23 I22 61.362(16) 2_656 . ?
Mo21 Mo23 I22 121.80(2) . . ?
Mo22 Mo23 I22 121.53(2) 2_656 . ?
I24 Mo23 I22 90.258(17) . . ?
I21 Mo23 I22 89.680(18) 2_656 . ?
I23 Mo23 I22 176.17(2) . . ?
O13N N1N O12N 122.1(5) . . ?
O13N N1N O11N 118.9(5) . . ?
O12N N1N O11N 119.0(5) . . ?
O23N N2N O21N 119.3(5) . . ?
O23N N2N O22N 121.6(5) . . ?
O21N N2N O22N 119.1(5) . . ?
O33N N3N O32N 121.5(6) . . ?
O33N N3N O31N 121.7(5) . . ?
O32N N3N O31N 116.8(5) . . ?
O45N N4N O44N 132.0(12) . . ?
O43N N4N O41N 123.0(7) . . ?
O43N N4N O42N 119.1(7) . . ?
O41N N4N O42N 117.8(7) . . ?
O45N N4N O46N 115.2(11) . . ?
O44N N4N O46N 112.0(11) . . ?

loop_
_geom_bond_atom_site_label_1
_geom_bond_atom_site_label_2
_geom_bond_distance
_geom_bond_site_symmetry_2
_geom_bond_publ_flag
I11 Mo12 2.7668(6) . ?
I11 Mo11 2.7688(6) . ?
I11 Mo13 2.7716(6) 2_565 ?
I12 Mo12 2.7662(6) . ?
I12 Mo11 2.7683(6) 2_565 ?
I12 Mo13 2.7695(6) . ?
I13 Mo11 2.7695(6) . ?
I13 Mo12 2.7787(6) 2_565 ?
I13 Mo13 2.7835(6) . ?
I14 Mo11 2.7818(6) . ?
I14 Mo13 2.7837(6) . ?
I14 Mo12 2.7850(5) . ?
I21 Mo23 2.7644(6) 2_656 ?
I21 Mo21 2.7661(6) . ?
I21 Mo22 2.7743(6) . ?
I22 Mo21 2.7760(6) 2_656 ?
I22 Mo22 2.7811(6) . ?
I22 Mo23 2.7852(6) . ?
I23 Mo21 2.7746(6) . ?
I23 Mo23 2.7831(6) . ?
I23 Mo22 2.7842(6) 2_656 ?
I24 Mo23 2.7614(6) . ?
I24 Mo21 2.7694(6) . ?
I24 Mo22 2.7718(6) . ?
Mo11 O11 2.187(4) . ?
Mo11 Mo12 2.6469(7) . ?
Mo11 Mo13 2.6553(6) . ?
Mo11 Mo12 2.6575(6) 2_565 ?
Mo11 Mo13 2.6652(6) 2_565 ?
Mo11 I12 2.7683(6) 2_565 ?
Mo12 O12 2.150(4) . ?
Mo12 Mo13 2.6512(6) 2_565 ?
Mo12 Mo13 2.6529(7) . ?
Mo12 Mo11 2.6576(6) 2_565 ?
Mo12 I13 2.7787(6) 2_565 ?
Mo13 O13 2.176(4) . ?
Mo13 Mo12 2.6512(6) 2_565 ?
Mo13 Mo11 2.6652(6) 2_565 ?
Mo13 I11 2.7716(6) 2_565 ?
Mo21 O21 2.191(4) . ?
Mo21 Mo23 2.6504(7) 2_656 ?
Mo21 Mo23 2.6517(7) . ?
Mo21 Mo22 2.6585(7) 2_656 ?
Mo21 Mo22 2.6591(7) . ?
Mo21 I22 2.7760(6) 2_656 ?
Mo22 O22 2.176(4) . ?
Mo22 Mo23 2.6452(6) . ?
Mo22 Mo23 2.6530(6) 2_656 ?
Mo22 Mo21 2.6585(7) 2_656 ?
Mo22 I23 2.7841(6) 2_656 ?
Mo23 O23 2.155(4) . ?
Mo23 Mo21 2.6504(7) 2_656 ?
Mo23 Mo22 2.6530(6) 2_656 ?
Mo23 I21 2.7645(6) 2_656 ?
O11N N1N 1.282(7) . ?
O12N N1N 1.251(7) . ?
O13N N1N 1.234(7) . ?
O21N N2N 1.256(7) . ?
O22N N2N 1.258(6) . ?
O23N N2N 1.238(7) . ?
O31N N3N 1.263(7) . ?
O32N N3N 1.244(6) . ?
O33N N3N 1.225(6) . ?
O41N N4N 1.254(10) . ?
O42N N4N 1.288(9) . ?
O46N N4N 1.336(13) . ?
O44N N4N 1.245(13) . ?
O45N N4N 1.171(13) . ?
O43N N4N 1.240(5) . ?
